data_4348498
loop_
_publ_author_name
'Banti, Christina N.'
'Papatriantafyllopoulou, Constantina'
'Manoli, Maria'
'Tasiopoulos, Anastasios J.'
'Hadjikakou, Sotiris K.'

_publ_section_title
;
 Nimesulide Silver Metallodrugs, Containing the Mitochondriotropic,
 Triaryl Derivatives of Pnictogen; Anticancer Activity against Human
 Breast Cancer Cells.
;
_journal_issue 17
_journal_name_full 'Inorganic chemistry'
_journal_page_first 8681
_journal_page_last 8696
_journal_paper_doi 10.1021/acs.inorgchem.6b01241
_journal_volume 55
_journal_year 2016
_chemical_formula_moiety 'C55 H53 Ag N2 O5 P2 S'
_chemical_formula_sum 'C55 H53 Ag N2 O5 P2 S'
_chemical_formula_weight 1023.86
_space_group_IT_number 2
_space_group_name_Hall '-P 1'
_space_group_name_H-M_alt 'P -1'
_symmetry_cell_setting triclinic
_symmetry_space_group_name_H-M 'P -1'
_atom_sites_solution_hydrogens geom
_atom_sites_solution_primary direct
_atom_sites_solution_secondary difmap
_audit_creation_method SHELXL-97
_cell_angle_alpha 101.258(5)
_cell_angle_beta 91.047(5)
_cell_angle_gamma 99.428(5)
_cell_formula_units_Z 2
_cell_length_a 10.626(5)
_cell_length_b 10.821(5)
_cell_length_c 22.212(5)
_cell_measurement_reflns_used 4614
_cell_measurement_temperature 100(2)
_cell_measurement_theta_max 25.0278
_cell_measurement_theta_min 2.9447
_cell_volume 2467.7(17)
_computing_cell_refinement 'CrysAlis RED'
_computing_data_collection 'CrysAlis CCD'
_computing_data_reduction 'CrysAlis RED'
_computing_molecular_graphics
;
 DIAMOND (Brandenburg, 2006)
 MERCURY (Bruno et al. 2002)
;
_computing_publication_material 'WINGX (Farrugia, 1999)'
_computing_structure_refinement 'SHELXL-97 (Sheldrick, 1997)'
_computing_structure_solution 'SHELXL-97 (Sheldrick, 1997)'
_diffrn_ambient_temperature 100(2)
_diffrn_detector_area_resol_mean 10.4223
_diffrn_measured_fraction_theta_full 0.995
_diffrn_measured_fraction_theta_max 0.995
_diffrn_measurement_device_type 'SuperNova, Dual, Cu at zero, Atlas'
_diffrn_measurement_method '\w scans'
_diffrn_radiation_monochromator mirror
_diffrn_radiation_source 'SuperNova (Mo) X-ray Source'
_diffrn_radiation_type MoK\a
_diffrn_radiation_wavelength 0.71073
_diffrn_reflns_av_R_equivalents 0.0366
_diffrn_reflns_av_sigmaI/netI 0.0564
_diffrn_reflns_limit_h_max 10
_diffrn_reflns_limit_h_min -12
_diffrn_reflns_limit_k_max 12
_diffrn_reflns_limit_k_min -12
_diffrn_reflns_limit_l_max 26
_diffrn_reflns_limit_l_min -26
_diffrn_reflns_number 16767
_diffrn_reflns_theta_full 25.08
_diffrn_reflns_theta_max 25.08
_diffrn_reflns_theta_min 2.95
_exptl_absorpt_coefficient_mu 0.566
_exptl_absorpt_correction_T_max 1.00000
_exptl_absorpt_correction_T_min 0.78122
_exptl_absorpt_correction_type multi-scan
_exptl_absorpt_process_details 'Empirical absorption correction (CrysAlis RED, Oxford Diffraction)'
_exptl_crystal_colour yellow
_exptl_crystal_density_diffrn 1.378
_exptl_crystal_density_method 'not measured'
_exptl_crystal_description polyhedral
_exptl_crystal_F_000 1060
_exptl_crystal_size_max 0.05
_exptl_crystal_size_mid 0.04
_exptl_crystal_size_min 0.03
_refine_diff_density_max 0.697
_refine_diff_density_min -0.532
_refine_diff_density_rms 0.081
_refine_ls_extinction_method none
_refine_ls_goodness_of_fit_ref 1.033
_refine_ls_hydrogen_treatment mixed
_refine_ls_matrix_type full
_refine_ls_number_parameters 595
_refine_ls_number_reflns 8737
_refine_ls_number_restraints 0
_refine_ls_restrained_S_all 1.033
_refine_ls_R_factor_all 0.0505
_refine_ls_R_factor_gt 0.0397
_refine_ls_shift/su_max 0.001
_refine_ls_shift/su_mean 0.000
_refine_ls_structure_factor_coef Fsqd
_refine_ls_weighting_details 'calc w=1/[\s^2^(Fo^2^)+(0.0418P)^2^+2.2301P] where P=(Fo^2^+2Fc^2^)/3'
_refine_ls_weighting_scheme calc
_refine_ls_wR_factor_gt 0.0932
_refine_ls_wR_factor_ref 0.0998
_reflns_number_gt 7404
_reflns_number_total 8737
_reflns_threshold_expression >2sigma(I)
_cod_data_source_file ic6b01241_si_003.cif
_cod_data_source_block shelxl
_cod_depositor_comments
;
The following automatic conversions were performed:

data item '_symmetry_cell_setting' value 'Triclinic' was changed to
'triclinic' in accordance with the
/home/saulius/struct/COD-crude-data/automatic-downloads/DataCite-retrospective/ACS/depositions/lib/dictionaries/cif_core.dic
dictionary named 'cif_core.dic' version 2.4.2 last updated on
2011-04-26.

Automatic conversion script
Id: cif_fix_values 6909 2019-04-08 15:41:33Z antanas 
;
_cod_database_code 4348498

loop_
_symmetry_equiv_pos_as_xyz
'x, y, z'
'-x, -y, -z'

loop_
_atom_site_label
_atom_site_type_symbol
_atom_site_fract_x
_atom_site_fract_y
_atom_site_fract_z
_atom_site_U_iso_or_equiv
_atom_site_adp_type
_atom_site_occupancy
_atom_site_symmetry_multiplicity
_atom_site_calc_flag
_atom_site_refinement_flags
Ag1 Ag 1.32398(2) 0.27383(2) 0.752629(10) 0.01512(8) Uani 1 1 d .
S1 S 1.39767(8) 0.03232(8) 0.66069(4) 0.02186(19) Uani 1 1 d .
P1 P 1.51832(8) 0.42841(7) 0.77444(4) 0.01489(18) Uani 1 1 d .
P2 P 1.14389(8) 0.22649(7) 0.81586(4) 0.01604(18) Uani 1 1 d .
O1 O 1.1587(2) 0.31720(19) 0.66190(9) 0.0179(5) Uani 1 1 d .
O2 O 1.5007(2) 0.0987(2) 0.70413(11) 0.0264(5) Uani 1 1 d .
C55 C 1.4604(4) 0.0116(4) 0.58725(17) 0.0381(10) Uani 1 1 d .
H55A H 1.3941 -0.0325 0.5571 0.057 Uiso 1 1 calc R
H55B H 1.5280 -0.0376 0.5864 0.057 Uiso 1 1 calc R
H55C H 1.4933 0.0937 0.5782 0.057 Uiso 1 1 calc R
O4 O 0.7559(2) 0.1216(2) 0.54344(12) 0.0326(6) Uani 1 1 d .
O5 O 0.7530(2) -0.0830(2) 0.52610(11) 0.0290(6) Uani 1 1 d .
N1 N 1.3002(2) 0.1302(2) 0.66085(12) 0.0172(6) Uani 1 1 d .
N2 N 0.8072(3) 0.0283(3) 0.54658(12) 0.0233(6) Uani 1 1 d .
C1 C 1.5996(3) 0.3990(3) 0.84196(14) 0.0163(7) Uani 1 1 d .
C2 C 1.6414(3) 0.2817(3) 0.83739(15) 0.0201(7) Uani 1 1 d .
H2 H 1.6374 0.2265 0.7994 0.024 Uiso 1 1 calc R
C3 C 1.6887(3) 0.2475(3) 0.88900(15) 0.0214(7) Uani 1 1 d .
H3 H 1.7182 0.1701 0.8850 0.026 Uiso 1 1 calc R
C4 C 1.6932(3) 0.3264(3) 0.94672(15) 0.0233(7) Uani 1 1 d .
C5 C 1.6520(3) 0.4428(3) 0.95086(15) 0.0239(8) Uani 1 1 d .
H5 H 1.6550 0.4973 0.9890 0.029 Uiso 1 1 calc R
C6 C 1.6063(3) 0.4796(3) 0.89930(15) 0.0215(7) Uani 1 1 d .
H6 H 1.5801 0.5585 0.9032 0.026 Uiso 1 1 calc R
C7 C 1.7426(4) 0.2869(4) 1.00309(17) 0.0356(9) Uani 1 1 d .
H7A H 1.7667 0.2042 0.9915 0.053 Uiso 1 1 calc R
H7B H 1.6769 0.2834 1.0321 0.053 Uiso 1 1 calc R
H7C H 1.8156 0.3481 1.0215 0.053 Uiso 1 1 calc R
C8 C 1.6334(3) 0.4290(3) 0.71524(14) 0.0161(7) Uani 1 1 d .
C9 C 1.5867(3) 0.4000(3) 0.65413(15) 0.0221(7) Uani 1 1 d .
H9 H 1.4995 0.3743 0.6448 0.027 Uiso 1 1 calc R
C10 C 1.6699(3) 0.4093(3) 0.60722(16) 0.0265(8) Uani 1 1 d .
H10 H 1.6374 0.3899 0.5667 0.032 Uiso 1 1 calc R
C11 C 1.8008(3) 0.4470(3) 0.61953(16) 0.0228(7) Uani 1 1 d .
C12 C 1.8467(3) 0.4706(3) 0.67986(16) 0.0253(8) Uani 1 1 d .
H12 H 1.9344 0.4922 0.6888 0.030 Uiso 1 1 calc R
C13 C 1.7642(3) 0.4626(3) 0.72780(16) 0.0240(8) Uani 1 1 d .
H13 H 1.7971 0.4798 0.7682 0.029 Uiso 1 1 calc R
C14 C 1.8899(4) 0.4611(4) 0.56798(18) 0.0351(9) Uani 1 1 d .
H14A H 1.8412 0.4409 0.5294 0.053 Uiso 1 1 calc R
H14B H 1.9501 0.4037 0.5673 0.053 Uiso 1 1 calc R
H14C H 1.9349 0.5475 0.5745 0.053 Uiso 1 1 calc R
C15 C 1.4944(3) 0.5938(3) 0.79534(14) 0.0161(7) Uani 1 1 d .
C16 C 1.5751(3) 0.6957(3) 0.77991(15) 0.0216(7) Uani 1 1 d .
H16 H 1.6501 0.6821 0.7606 0.026 Uiso 1 1 calc R
C17 C 1.5453(3) 0.8176(3) 0.79289(16) 0.0245(8) Uani 1 1 d .
H17 H 1.5998 0.8845 0.7814 0.029 Uiso 1 1 calc R
C18 C 1.4360(3) 0.8422(3) 0.82264(14) 0.0182(7) Uani 1 1 d .
C19 C 1.3570(3) 0.7410(3) 0.83931(15) 0.0211(7) Uani 1 1 d .
H19 H 1.2837 0.7553 0.8599 0.025 Uiso 1 1 calc R
C20 C 1.3853(3) 0.6188(3) 0.82579(15) 0.0199(7) Uani 1 1 d .
H20 H 1.3304 0.5520 0.8372 0.024 Uiso 1 1 calc R
C21 C 1.4044(4) 0.9750(3) 0.83623(17) 0.0269(8) Uani 1 1 d .
H21A H 1.4694 1.0324 0.8213 0.040 Uiso 1 1 calc R
H21B H 1.4000 1.0026 0.8798 0.040 Uiso 1 1 calc R
H21C H 1.3234 0.9748 0.8163 0.040 Uiso 1 1 calc R
C22 C 1.0707(3) 0.3673(3) 0.84220(14) 0.0167(7) Uani 1 1 d .
C23 C 1.0756(3) 0.4566(3) 0.80388(15) 0.0214(7) Uani 1 1 d .
H23 H 1.1111 0.4403 0.7658 0.026 Uiso 1 1 calc R
C24 C 1.0282(3) 0.5685(3) 0.82246(16) 0.0225(7) Uani 1 1 d .
H24 H 1.0321 0.6267 0.7965 0.027 Uiso 1 1 calc R
C25 C 0.9750(3) 0.5960(3) 0.87889(16) 0.0230(7) Uani 1 1 d .
C26 C 0.9697(3) 0.5070(3) 0.91639(16) 0.0277(8) Uani 1 1 d .
H26 H 0.9334 0.5231 0.9543 0.033 Uiso 1 1 calc R
C27 C 1.0176(3) 0.3944(3) 0.89852(16) 0.0235(7) Uani 1 1 d .
H27 H 1.0139 0.3366 0.9247 0.028 Uiso 1 1 calc R
C28 C 0.9213(4) 0.7171(3) 0.89813(19) 0.0351(9) Uani 1 1 d .
H28A H 0.8887 0.7202 0.9383 0.053 Uiso 1 1 calc R
H28B H 0.8534 0.7189 0.8694 0.053 Uiso 1 1 calc R
H28C H 0.9874 0.7895 0.8990 0.053 Uiso 1 1 calc R
C29 C 1.1881(3) 0.1807(3) 0.88698(14) 0.0160(7) Uani 1 1 d .
C30 C 1.1166(3) 0.0849(3) 0.91198(15) 0.0210(7) Uani 1 1 d .
H30 H 1.0387 0.0421 0.8928 0.025 Uiso 1 1 calc R
C31 C 1.1601(3) 0.0528(3) 0.96493(15) 0.0237(8) Uani 1 1 d .
H31 H 1.1115 -0.0123 0.9805 0.028 Uiso 1 1 calc R
C32 C 1.2750(3) 0.1159(3) 0.99524(15) 0.0236(7) Uani 1 1 d .
C33 C 1.3465(3) 0.2123(3) 0.97029(15) 0.0228(7) Uani 1 1 d .
H33 H 1.4235 0.2563 0.9900 0.027 Uiso 1 1 calc R
C34 C 1.3048(3) 0.2430(3) 0.91716(15) 0.0193(7) Uani 1 1 d .
H34 H 1.3549 0.3061 0.9009 0.023 Uiso 1 1 calc R
C35 C 1.3240(4) 0.0806(4) 1.05288(17) 0.0335(9) Uani 1 1 d .
H35A H 1.4045 0.1341 1.0669 0.050 Uiso 1 1 calc R
H35B H 1.3349 -0.0073 1.0441 0.050 Uiso 1 1 calc R
H35C H 1.2636 0.0927 1.0842 0.050 Uiso 1 1 calc R
C36 C 1.0157(3) 0.1011(3) 0.77788(14) 0.0188(7) Uani 1 1 d .
C37 C 0.8961(3) 0.1260(3) 0.76251(15) 0.0214(7) Uani 1 1 d .
H37 H 0.8753 0.2065 0.7767 0.026 Uiso 1 1 calc R
C38 C 0.8078(3) 0.0307(3) 0.72594(15) 0.0236(7) Uani 1 1 d .
H38 H 0.7285 0.0487 0.7155 0.028 Uiso 1 1 calc R
C39 C 0.8352(3) -0.0902(3) 0.70476(15) 0.0222(7) Uani 1 1 d .
C40 C 0.7411(4) -0.1908(3) 0.66116(16) 0.0307(9) Uani 1 1 d .
H40A H 0.7755 -0.2686 0.6513 0.046 Uiso 1 1 calc R
H40B H 0.7267 -0.1606 0.6242 0.046 Uiso 1 1 calc R
H40C H 0.6617 -0.2067 0.6806 0.046 Uiso 1 1 calc R
C41 C 0.9532(3) -0.1152(3) 0.72161(16) 0.0249(8) Uani 1 1 d .
H41 H 0.9721 -0.1970 0.7090 0.030 Uiso 1 1 calc R
C42 C 1.0435(3) -0.0207(3) 0.75687(16) 0.0254(8) Uani 1 1 d .
H42 H 1.1232 -0.0388 0.7665 0.031 Uiso 1 1 calc R
C43 C 1.1816(3) 0.0948(3) 0.62992(14) 0.0170(7) Uani 1 1 d .
C44 C 1.1241(3) -0.0283(3) 0.59837(14) 0.0181(7) Uani 1 1 d .
H44 H 1.1692 -0.0958 0.5958 0.022 Uiso 1 1 calc R
C45 C 1.0023(3) -0.0508(3) 0.57122(14) 0.0198(7) Uani 1 1 d .
H45 H 0.9660 -0.1327 0.5509 0.024 Uiso 1 1 calc R
C46 C 0.9343(3) 0.0494(3) 0.57443(14) 0.0188(7) Uani 1 1 d .
C47 C 0.9879(3) 0.1722(3) 0.60419(14) 0.0196(7) Uani 1 1 d .
H47 H 0.9421 0.2390 0.6063 0.023 Uiso 1 1 calc R
C48 C 1.1081(3) 0.1935(3) 0.63023(14) 0.0166(7) Uani 1 1 d .
C49 C 1.2314(3) 0.3976(3) 0.62887(15) 0.0183(7) Uani 1 1 d .
C50 C 1.2700(3) 0.5224(3) 0.65945(16) 0.0249(8) Uani 1 1 d .
H50 H 1.2471 0.5484 0.6996 0.030 Uiso 1 1 calc R
C51 C 1.3427(4) 0.6086(3) 0.63021(18) 0.0331(9) Uani 1 1 d .
H51 H 1.3686 0.6928 0.6507 0.040 Uiso 1 1 calc R
C52 C 1.3770(4) 0.5701(3) 0.57077(18) 0.0367(10) Uani 1 1 d .
H52 H 1.4262 0.6281 0.5512 0.044 Uiso 1 1 calc R
C53 C 1.3381(4) 0.4458(3) 0.54063(17) 0.0324(9) Uani 1 1 d .
H53 H 1.3608 0.4203 0.5004 0.039 Uiso 1 1 calc R
C54 C 1.2651(3) 0.3573(3) 0.56928(15) 0.0225(7) Uani 1 1 d .
H54 H 1.2395 0.2730 0.5488 0.027 Uiso 1 1 calc R
O3 O 1.3375(3) -0.0915(2) 0.67065(13) 0.0360(7) Uani 1 1 d .

loop_
_atom_site_aniso_label
_atom_site_aniso_U_11
_atom_site_aniso_U_22
_atom_site_aniso_U_33
_atom_site_aniso_U_23
_atom_site_aniso_U_13
_atom_site_aniso_U_12
Ag1 0.01449(14) 0.01529(14) 0.01489(13) 0.00100(9) -0.00022(9) 0.00310(9)
S1 0.0231(5) 0.0213(4) 0.0203(4) -0.0029(3) -0.0045(3) 0.0105(3)
P1 0.0143(4) 0.0152(4) 0.0143(4) 0.0008(3) 0.0009(3) 0.0029(3)
P2 0.0148(4) 0.0164(4) 0.0170(4) 0.0029(3) 0.0011(3) 0.0035(3)
O1 0.0218(12) 0.0150(11) 0.0159(11) 0.0007(9) -0.0007(9) 0.0033(9)
O2 0.0263(14) 0.0264(13) 0.0256(13) -0.0023(10) -0.0100(10) 0.0121(10)
C55 0.031(2) 0.057(3) 0.025(2) -0.0078(18) 0.0025(17) 0.0212(18)
O4 0.0247(14) 0.0349(15) 0.0363(15) -0.0025(11) -0.0073(11) 0.0118(11)
O5 0.0244(14) 0.0294(14) 0.0265(14) -0.0033(10) -0.0048(11) -0.0035(10)
N1 0.0191(15) 0.0145(13) 0.0174(14) 0.0004(10) -0.0020(11) 0.0045(11)
N2 0.0202(16) 0.0318(17) 0.0156(14) 0.0011(12) 0.0017(12) 0.0021(13)
C1 0.0124(16) 0.0199(17) 0.0165(16) 0.0049(13) -0.0018(13) 0.0011(12)
C2 0.0188(18) 0.0208(17) 0.0200(17) 0.0031(13) -0.0019(14) 0.0027(13)
C3 0.0197(18) 0.0181(17) 0.0274(19) 0.0067(14) -0.0020(14) 0.0042(13)
C4 0.0221(19) 0.0275(19) 0.0197(18) 0.0066(14) -0.0029(14) 0.0009(14)
C5 0.0252(19) 0.0277(19) 0.0156(17) -0.0015(14) -0.0008(14) 0.0023(14)
C6 0.0227(19) 0.0182(17) 0.0226(18) 0.0006(13) 0.0009(14) 0.0049(13)
C7 0.045(3) 0.037(2) 0.025(2) 0.0073(16) -0.0076(18) 0.0060(18)
C8 0.0189(17) 0.0134(16) 0.0173(16) 0.0026(12) 0.0046(13) 0.0066(12)
C9 0.0177(18) 0.0277(19) 0.0205(18) 0.0042(14) -0.0013(14) 0.0038(14)
C10 0.031(2) 0.033(2) 0.0173(18) 0.0079(14) 0.0029(15) 0.0084(15)
C11 0.0253(19) 0.0235(18) 0.0245(19) 0.0096(14) 0.0081(15) 0.0116(14)
C12 0.0166(18) 0.033(2) 0.029(2) 0.0099(15) 0.0061(15) 0.0080(14)
C13 0.0218(19) 0.032(2) 0.0181(17) 0.0034(14) -0.0003(14) 0.0078(14)
C14 0.036(2) 0.045(2) 0.033(2) 0.0174(18) 0.0145(18) 0.0187(18)
C15 0.0147(17) 0.0185(16) 0.0145(16) 0.0023(12) -0.0019(13) 0.0030(12)
C16 0.0179(18) 0.0235(18) 0.0243(18) 0.0046(14) 0.0070(14) 0.0053(13)
C17 0.026(2) 0.0186(17) 0.0288(19) 0.0076(14) 0.0097(15) -0.0003(14)
C18 0.0208(18) 0.0201(17) 0.0146(16) 0.0024(13) -0.0026(13) 0.0080(13)
C19 0.0156(17) 0.0256(18) 0.0213(18) 0.0006(14) 0.0049(14) 0.0060(13)
C20 0.0173(17) 0.0183(17) 0.0240(18) 0.0056(13) 0.0049(14) 0.0007(13)
C21 0.031(2) 0.0235(19) 0.028(2) 0.0049(15) 0.0040(16) 0.0108(15)
C22 0.0098(16) 0.0200(17) 0.0180(16) 0.0003(13) -0.0029(13) 0.0000(12)
C23 0.0221(18) 0.0248(18) 0.0183(17) 0.0039(13) -0.0006(14) 0.0079(14)
C24 0.0176(18) 0.0180(17) 0.032(2) 0.0056(14) -0.0038(15) 0.0028(13)
C25 0.0155(17) 0.0166(17) 0.034(2) -0.0009(14) -0.0032(15) 0.0011(13)
C26 0.029(2) 0.0272(19) 0.0246(19) -0.0033(15) 0.0099(16) 0.0055(15)
C27 0.0250(19) 0.0178(17) 0.0271(19) 0.0029(14) 0.0048(15) 0.0033(14)
C28 0.036(2) 0.023(2) 0.046(2) -0.0002(17) 0.0035(19) 0.0122(16)
C29 0.0162(17) 0.0156(16) 0.0176(16) 0.0026(12) 0.0030(13) 0.0076(12)
C30 0.0173(18) 0.0218(17) 0.0236(18) 0.0037(14) 0.0028(14) 0.0032(13)
C31 0.028(2) 0.0197(18) 0.0253(19) 0.0074(14) 0.0077(15) 0.0069(14)
C32 0.031(2) 0.0219(18) 0.0202(18) 0.0018(14) 0.0048(15) 0.0127(14)
C33 0.0233(19) 0.0232(18) 0.0201(18) -0.0021(14) -0.0005(14) 0.0069(14)
C34 0.0208(18) 0.0173(17) 0.0197(17) 0.0025(13) 0.0034(14) 0.0045(13)
C35 0.041(2) 0.036(2) 0.027(2) 0.0103(16) -0.0030(17) 0.0097(17)
C36 0.0182(17) 0.0216(17) 0.0164(16) 0.0057(13) 0.0017(13) 0.0003(13)
C37 0.0213(18) 0.0195(17) 0.0235(18) 0.0030(13) 0.0045(14) 0.0052(13)
C38 0.0172(18) 0.0289(19) 0.0245(19) 0.0056(14) -0.0011(14) 0.0036(14)
C39 0.0221(19) 0.0255(18) 0.0176(17) 0.0064(14) 0.0028(14) -0.0027(14)
C40 0.037(2) 0.030(2) 0.0222(19) 0.0068(15) -0.0027(16) -0.0055(16)
C41 0.031(2) 0.0176(17) 0.0255(19) 0.0021(14) 0.0040(15) 0.0044(14)
C42 0.0227(19) 0.0256(19) 0.0274(19) 0.0017(15) -0.0026(15) 0.0073(14)
C43 0.0185(17) 0.0195(17) 0.0133(16) 0.0048(12) 0.0027(13) 0.0022(13)
C44 0.0213(18) 0.0164(16) 0.0168(16) 0.0016(13) 0.0016(13) 0.0058(13)
C45 0.0243(19) 0.0184(17) 0.0140(16) 0.0000(13) 0.0026(14) -0.0007(13)
C46 0.0163(17) 0.0244(18) 0.0139(16) 0.0022(13) -0.0006(13) 0.0009(13)
C47 0.0228(18) 0.0218(17) 0.0152(16) 0.0039(13) 0.0034(14) 0.0066(13)
C48 0.0195(17) 0.0149(16) 0.0134(16) 0.0002(12) 0.0008(13) 0.0007(12)
C49 0.0187(17) 0.0183(17) 0.0200(17) 0.0060(13) -0.0044(13) 0.0070(13)
C50 0.033(2) 0.0185(18) 0.0224(18) 0.0012(14) -0.0022(15) 0.0064(14)
C51 0.044(2) 0.0190(19) 0.034(2) 0.0055(15) -0.0059(18) 0.0008(16)
C52 0.046(3) 0.029(2) 0.036(2) 0.0162(17) -0.0009(19) -0.0032(17)
C53 0.042(2) 0.033(2) 0.024(2) 0.0099(16) 0.0019(17) 0.0030(17)
C54 0.029(2) 0.0192(17) 0.0181(17) 0.0018(13) -0.0030(14) 0.0033(14)
O3 0.0432(17) 0.0182(13) 0.0471(17) 0.0060(11) -0.0131(13) 0.0085(11)

loop_
_atom_type_symbol
_atom_type_description
_atom_type_scat_dispersion_real
_atom_type_scat_dispersion_imag
_atom_type_scat_source
C C 0.0033 0.0016 'International Tables Vol C Tables 4.2.6.8 and 6.1.1.4'
H H 0.0000 0.0000 'International Tables Vol C Tables 4.2.6.8 and 6.1.1.4'
N N 0.0061 0.0033 'International Tables Vol C Tables 4.2.6.8 and 6.1.1.4'
O O 0.0106 0.0060 'International Tables Vol C Tables 4.2.6.8 and 6.1.1.4'
P P 0.1023 0.0942 'International Tables Vol C Tables 4.2.6.8 and 6.1.1.4'
S S 0.1246 0.1234 'International Tables Vol C Tables 4.2.6.8 and 6.1.1.4'
Ag Ag -0.8971 1.1015 'International Tables Vol C Tables 4.2.6.8 and 6.1.1.4'

loop_
_geom_angle_atom_site_label_1
_geom_angle_atom_site_label_2
_geom_angle_atom_site_label_3
_geom_angle
N1 Ag1 P1 118.35(7)
N1 Ag1 P2 110.23(7)
P1 Ag1 P2 131.22(3)
O2 S1 O3 115.73(15)
O2 S1 N1 105.58(14)
O3 S1 N1 113.26(15)
O2 S1 C55 107.22(17)
O3 S1 C55 108.38(18)
N1 S1 C55 106.10(17)
C8 P1 C15 104.48(14)
C8 P1 C1 106.73(15)
C15 P1 C1 104.94(14)
C8 P1 Ag1 117.68(10)
C15 P1 Ag1 114.54(11)
C1 P1 Ag1 107.54(10)
C36 P2 C29 106.17(14)
C36 P2 C22 106.22(15)
C29 P2 C22 103.45(14)
C36 P2 Ag1 114.89(11)
C29 P2 Ag1 113.80(11)
C22 P2 Ag1 111.39(11)
C49 O1 C48 117.1(2)
C43 N1 S1 122.3(2)
C43 N1 Ag1 119.6(2)
S1 N1 Ag1 109.58(13)
O4 N2 O5 122.2(3)
O4 N2 C46 119.0(3)
O5 N2 C46 118.9(3)
C6 C1 C2 118.6(3)
C6 C1 P1 122.9(2)
C2 C1 P1 117.9(2)
C3 C2 C1 120.4(3)
C2 C3 C4 121.3(3)
C5 C4 C3 117.9(3)
C5 C4 C7 121.1(3)
C3 C4 C7 120.9(3)
C4 C5 C6 121.4(3)
C1 C6 C5 120.2(3)
C13 C8 C9 118.8(3)
C13 C8 P1 123.3(2)
C9 C8 P1 117.8(2)
C10 C9 C8 120.2(3)
C9 C10 C11 121.4(3)
C12 C11 C10 118.1(3)
C12 C11 C14 121.2(3)
C10 C11 C14 120.8(3)
C11 C12 C13 121.3(3)
C8 C13 C12 120.2(3)
C16 C15 C20 117.9(3)
C16 C15 P1 123.8(2)
C20 C15 P1 118.2(2)
C17 C16 C15 120.6(3)
C16 C17 C18 121.4(3)
C19 C18 C17 118.0(3)
C19 C18 C21 121.1(3)
C17 C18 C21 120.9(3)
C20 C19 C18 120.9(3)
C19 C20 C15 121.1(3)
C27 C22 C23 118.4(3)
C27 C22 P2 124.2(3)
C23 C22 P2 117.3(2)
C24 C23 C22 120.3(3)
C23 C24 C25 121.4(3)
C24 C25 C26 118.0(3)
C24 C25 C28 120.9(3)
C26 C25 C28 121.1(3)
C27 C26 C25 121.3(3)
C22 C27 C26 120.6(3)
C30 C29 C34 118.0(3)
C30 C29 P2 124.6(2)
C34 C29 P2 117.4(2)
C31 C30 C29 120.7(3)
C30 C31 C32 121.2(3)
C31 C32 C33 118.1(3)
C31 C32 C35 121.6(3)
C33 C32 C35 120.4(3)
C34 C33 C32 120.9(3)
C33 C34 C29 121.1(3)
C42 C36 C37 118.7(3)
C42 C36 P2 118.4(3)
C37 C36 P2 122.4(2)
C38 C37 C36 120.0(3)
C39 C38 C37 121.4(3)
C38 C39 C41 118.2(3)
C38 C39 C40 120.7(3)
C41 C39 C40 120.9(3)
C39 C41 C42 121.2(3)
C41 C42 C36 120.4(3)
N1 C43 C44 127.7(3)
N1 C43 C48 116.5(3)
C44 C43 C48 115.9(3)
C45 C44 C43 121.4(3)
C44 C45 C46 119.8(3)
C47 C46 C45 120.6(3)
C47 C46 N2 118.5(3)
C45 C46 N2 120.8(3)
C48 C47 C46 119.1(3)
C47 C48 O1 118.1(3)
C47 C48 C43 123.1(3)
O1 C48 C43 118.6(3)
C50 C49 C54 120.8(3)
C50 C49 O1 115.8(3)
C54 C49 O1 123.3(3)
C49 C50 C51 119.7(3)
C50 C51 C52 120.2(3)
C53 C52 C51 119.7(3)
C52 C53 C54 121.0(3)
C49 C54 C53 118.5(3)

loop_
_geom_bond_atom_site_label_1
_geom_bond_atom_site_label_2
_geom_bond_distance
Ag1 N1 2.291(3)
Ag1 P1 2.4109(11)
Ag1 P2 2.4403(11)
S1 O2 1.442(2)
S1 O3 1.446(3)
S1 N1 1.598(3)
S1 C55 1.761(4)
P1 C8 1.812(3)
P1 C15 1.820(3)
P1 C1 1.824(3)
P2 C36 1.820(3)
P2 C29 1.821(3)
P2 C22 1.824(3)
O1 C49 1.394(4)
O1 C48 1.400(4)
O4 N2 1.235(4)
O5 N2 1.240(3)
N1 C43 1.383(4)
N2 C46 1.440(4)
C1 C6 1.390(4)
C1 C2 1.397(4)
C2 C3 1.382(5)
C3 C4 1.390(5)
C4 C5 1.387(5)
C4 C7 1.511(5)
C5 C6 1.388(5)
C8 C13 1.386(5)
C8 C9 1.395(4)
C9 C10 1.387(5)
C10 C11 1.390(5)
C11 C12 1.379(5)
C11 C14 1.514(5)
C12 C13 1.399(5)
C15 C16 1.384(4)
C15 C20 1.391(4)
C16 C17 1.385(5)
C17 C18 1.384(5)
C18 C19 1.382(4)
C18 C21 1.504(4)
C19 C20 1.381(4)
C22 C27 1.380(5)
C22 C23 1.403(4)
C23 C24 1.379(4)
C24 C25 1.384(5)
C25 C26 1.386(5)
C25 C28 1.504(5)
C26 C27 1.387(5)
C29 C30 1.394(4)
C29 C34 1.400(4)
C30 C31 1.382(5)
C31 C32 1.389(5)
C32 C33 1.398(5)
C32 C35 1.512(5)
C33 C34 1.372(5)
C36 C42 1.390(5)
C36 C37 1.392(5)
C37 C38 1.390(5)
C38 C39 1.381(5)
C39 C41 1.385(5)
C39 C40 1.523(4)
C41 C42 1.385(5)
C43 C44 1.412(4)
C43 C48 1.421(4)
C44 C45 1.382(5)
C45 C46 1.390(5)
C46 C47 1.386(4)
C47 C48 1.358(5)
C49 C50 1.380(4)
C49 C54 1.383(5)
C50 C51 1.381(5)
C51 C52 1.379(5)
C52 C53 1.373(5)
C53 C54 1.391(5)
